data_4501435
loop_
_publ_author_name
'Samai, Suman'
'Biradha, Kumar'

_publ_section_title
;
 Coordination Polymers of Flexible Bis(benzimidazole) Ligand: Halogen
 Bridging and Metal&#x00B7;&#x00B7;&#x00B7;Arene Interactions
;
_journal_issue 12
_journal_name_full 'Crystal Growth &amp; Design'
_journal_page_first 5723
_journal_paper_doi 10.1021/cg2013254
_journal_volume 11
_journal_year 2011
_chemical_formula_sum 'C24 H22 Cl2 Cu N4'
_chemical_formula_weight 500.90
_chemical_name_systematic
; 
 ? 
;
_space_group_IT_number 14
_symmetry_cell_setting monoclinic
_symmetry_space_group_name_Hall '-P 2yn'
_symmetry_space_group_name_H-M 'P 1 21/n 1'
_atom_sites_solution_hydrogens geom
_atom_sites_solution_primary direct
_atom_sites_solution_secondary difmap
_audit_creation_method SHELXL-97
_cell_angle_alpha 90.00
_cell_angle_beta 104.402(4)
_cell_angle_gamma 90.00
_cell_formula_units_Z 2
_cell_length_a 5.7847(7)
_cell_length_b 17.012(2)
_cell_length_c 11.2798(14)
_cell_measurement_reflns_used 12150
_cell_measurement_temperature 293(2)
_cell_measurement_theta_max 25.99
_cell_measurement_theta_min 2.22
_cell_volume 1075.2(2)
_computing_structure_refinement 'SHELXL-97 (Sheldrick, 1997)'
_computing_structure_solution 'SHELXS-97 (Sheldrick, 1990)'
_diffrn_ambient_temperature 293(2)
_diffrn_measured_fraction_theta_full 0.983
_diffrn_measured_fraction_theta_max 0.983
_diffrn_measurement_device_type 'Bruker CCD APEX 2'
_diffrn_measurement_method hemisphere
_diffrn_radiation_monochromator graphite
_diffrn_radiation_source 'fine-focus sealed tube'
_diffrn_radiation_type MoK\a
_diffrn_radiation_wavelength 0.71073
_diffrn_reflns_av_R_equivalents 0.1091
_diffrn_reflns_av_sigmaI/netI 0.0813
_diffrn_reflns_limit_h_max 7
_diffrn_reflns_limit_h_min -6
_diffrn_reflns_limit_k_max 20
_diffrn_reflns_limit_k_min -20
_diffrn_reflns_limit_l_max 13
_diffrn_reflns_limit_l_min -13
_diffrn_reflns_number 12150
_diffrn_reflns_theta_full 25.99
_diffrn_reflns_theta_max 25.99
_diffrn_reflns_theta_min 2.22
_exptl_absorpt_coefficient_mu 1.284
_exptl_absorpt_correction_T_max 0.868
_exptl_absorpt_correction_T_min 0.782
_exptl_absorpt_correction_type empirical
_exptl_absorpt_process_details sadabs
_exptl_crystal_colour blue
_exptl_crystal_density_diffrn 1.547
_exptl_crystal_density_meas ?
_exptl_crystal_density_method 'not measured'
_exptl_crystal_description block
_exptl_crystal_F_000 514
_exptl_crystal_size_max 0.23
_exptl_crystal_size_mid 0.16
_exptl_crystal_size_min 0.11
_refine_diff_density_max 0.532
_refine_diff_density_min -0.342
_refine_diff_density_rms 0.087
_refine_ls_extinction_method none
_refine_ls_goodness_of_fit_ref 0.910
_refine_ls_hydrogen_treatment constr
_refine_ls_matrix_type full
_refine_ls_number_parameters 142
_refine_ls_number_reflns 2070
_refine_ls_number_restraints 0
_refine_ls_restrained_S_all 0.910
_refine_ls_R_factor_all 0.1060
_refine_ls_R_factor_gt 0.0584
_refine_ls_shift/su_max 0.000
_refine_ls_shift/su_mean 0.000
_refine_ls_structure_factor_coef Fsqd
_refine_ls_weighting_details 'calc w=1/[\s^2^(Fo^2^)+(0.1000P)^2^+0.0000P] where P=(Fo^2^+2Fc^2^)/3'
_refine_ls_weighting_scheme calc
_refine_ls_wR_factor_gt 0.1374
_refine_ls_wR_factor_ref 0.1590
_reflns_number_gt 1338
_reflns_number_total 2070
_reflns_threshold_expression >2sigma(I)
_cod_data_source_file cg2013254_si_002.cif
_cod_data_source_block 4
_cod_depositor_comments
;
The following automatic conversions were performed:

'_exptl_crystal_density_meas' value 'not measured' was changed to '?'
- the value is perceived as not measured.

Automatic conversion script
Id: cif_fix_values 3008 2015-01-20 13:52:24Z robertas 
;
_cod_original_sg_symbol_H-M P2(1)/n
_cod_database_code 4501435

loop_
_symmetry_equiv_pos_as_xyz
'x, y, z'
'-x+1/2, y+1/2, -z+1/2'
'-x, -y, -z'
'x-1/2, -y-1/2, z-1/2'

loop_
_atom_site_label
_atom_site_type_symbol
_atom_site_fract_x
_atom_site_fract_y
_atom_site_fract_z
_atom_site_U_iso_or_equiv
_atom_site_adp_type
_atom_site_occupancy
_atom_site_symmetry_multiplicity
_atom_site_calc_flag
_atom_site_refinement_flags
Cu1 Cu 0.0000 0.5000 0.0000 0.0287(3) Uani 1 2 d S
Cl1 Cl 0.1396(3) 0.57512(8) -0.13179(13) 0.0466(4) Uani 1 1 d .
N11 N 0.2788(7) 0.6792(2) 0.2387(4) 0.0295(9) Uani 1 1 d .
N12 N 0.0617(7) 0.5892(2) 0.1186(3) 0.0268(9) Uani 1 1 d .
C11 C 0.2658(8) 0.6040(3) 0.1991(4) 0.0262(10) Uani 1 1 d .
C12 C 0.0687(8) 0.7160(3) 0.1794(4) 0.0283(11) Uani 1 1 d .
C13 C -0.0671(8) 0.6581(3) 0.1048(4) 0.0268(11) Uani 1 1 d .
C14 C -0.2951(9) 0.6759(3) 0.0332(5) 0.0425(14) Uani 1 1 d .
H14 H -0.3892 0.6384 -0.0164 0.051 Uiso 1 1 calc R
C15 C -0.3736(11) 0.7523(4) 0.0400(5) 0.0542(17) Uani 1 1 d .
H15 H -0.5252 0.7659 -0.0059 0.065 Uiso 1 1 calc R
C16 C -0.2350(13) 0.8093(4) 0.1124(6) 0.0582(18) Uani 1 1 d .
H16 H -0.2948 0.8601 0.1121 0.070 Uiso 1 1 calc R
C17 C -0.0119(11) 0.7927(3) 0.1845(5) 0.0437(14) Uani 1 1 d .
H17 H 0.0804 0.8307 0.2339 0.052 Uiso 1 1 calc R
C18 C 0.4806(9) 0.7151(3) 0.3254(5) 0.0433(14) Uani 1 1 d .
H18A H 0.4442 0.7690 0.3384 0.065 Uiso 1 1 calc R
H18B H 0.6192 0.7128 0.2932 0.065 Uiso 1 1 calc R
H18C H 0.5112 0.6872 0.4017 0.065 Uiso 1 1 calc R
C21 C 0.4790(9) 0.5217(3) 0.3776(5) 0.0320(12) Uani 1 1 d .
C22 C 0.6895(10) 0.5338(3) 0.4666(5) 0.0392(13) Uani 1 1 d .
H22 H 0.8188 0.5571 0.4452 0.047 Uiso 1 1 calc R
C23 C 0.2901(9) 0.4884(3) 0.4127(5) 0.0400(13) Uani 1 1 d .
H23 H 0.1464 0.4807 0.3548 0.048 Uiso 1 1 calc R
C24 C 0.4577(9) 0.5457(3) 0.2456(5) 0.0370(12) Uani 1 1 d .
H24A H 0.6087 0.5677 0.2390 0.044 Uiso 1 1 calc .
H24B H 0.4268 0.4992 0.1943 0.044 Uiso 1 1 calc .

loop_
_atom_site_aniso_label
_atom_site_aniso_U_11
_atom_site_aniso_U_22
_atom_site_aniso_U_33
_atom_site_aniso_U_23
_atom_site_aniso_U_13
_atom_site_aniso_U_12
Cu1 0.0421(5) 0.0188(4) 0.0215(5) -0.0024(4) 0.0009(4) -0.0026(4)
Cl1 0.0714(10) 0.0339(7) 0.0369(8) -0.0026(6) 0.0182(7) -0.0131(7)
N11 0.033(2) 0.025(2) 0.025(2) -0.0051(18) -0.0040(18) -0.0054(17)
N12 0.036(2) 0.023(2) 0.017(2) -0.0001(16) -0.0022(18) -0.0010(17)
C11 0.033(3) 0.025(2) 0.019(3) 0.002(2) 0.005(2) -0.001(2)
C12 0.038(3) 0.025(2) 0.019(3) -0.002(2) 0.003(2) -0.003(2)
C13 0.034(3) 0.022(2) 0.022(3) -0.001(2) 0.003(2) 0.002(2)
C14 0.043(3) 0.050(3) 0.030(3) 0.004(3) 0.000(3) 0.003(3)
C15 0.045(4) 0.070(4) 0.041(4) 0.018(3) -0.001(3) 0.030(3)
C16 0.088(5) 0.042(4) 0.043(4) 0.004(3) 0.013(4) 0.028(3)
C17 0.067(4) 0.031(3) 0.029(3) -0.010(2) 0.004(3) 0.006(3)
C18 0.040(3) 0.047(3) 0.035(3) -0.012(3) -0.004(3) -0.014(3)
C21 0.041(3) 0.027(2) 0.024(3) 0.004(2) 0.001(2) 0.011(2)
C22 0.031(3) 0.047(3) 0.036(3) 0.006(3) 0.001(2) 0.005(2)
C23 0.032(3) 0.052(3) 0.026(3) 0.004(3) -0.012(2) 0.009(2)
C24 0.041(3) 0.043(3) 0.024(3) 0.000(2) 0.002(2) 0.010(2)

loop_
_atom_type_symbol
_atom_type_description
_atom_type_scat_dispersion_real
_atom_type_scat_dispersion_imag
_atom_type_scat_source
C C 0.0033 0.0016 'International Tables Vol C Tables 4.2.6.8 and 6.1.1.4'
H H 0.0000 0.0000 'International Tables Vol C Tables 4.2.6.8 and 6.1.1.4'
N N 0.0061 0.0033 'International Tables Vol C Tables 4.2.6.8 and 6.1.1.4'
Cl Cl 0.1484 0.1585 'International Tables Vol C Tables 4.2.6.8 and 6.1.1.4'
Cu Cu 0.3201 1.2651 'International Tables Vol C Tables 4.2.6.8 and 6.1.1.4'

loop_
_geom_angle_atom_site_label_1
_geom_angle_atom_site_label_2
_geom_angle_atom_site_label_3
_geom_angle
_geom_angle_site_symmetry_1
_geom_angle_site_symmetry_3
N12 Cu1 N12 180.00(13) . 3_565
N12 Cu1 Cl1 88.70(11) . .
N12 Cu1 Cl1 91.30(11) 3_565 .
N12 Cu1 Cl1 91.30(11) . 3_565
N12 Cu1 Cl1 88.70(11) 3_565 3_565
Cl1 Cu1 Cl1 180.0 . 3_565
C11 N11 C12 107.4(4) . .
C11 N11 C18 126.0(4) . .
C12 N11 C18 126.6(4) . .
C11 N12 C13 106.3(4) . .
C11 N12 Cu1 125.9(3) . .
C13 N12 Cu1 124.8(3) . .
N12 C11 N11 112.0(4) . .
N12 C11 C24 125.2(4) . .
N11 C11 C24 122.8(4) . .
N11 C12 C17 131.8(5) . .
N11 C12 C13 105.5(4) . .
C17 C12 C13 122.7(5) . .
N12 C13 C14 130.9(4) . .
N12 C13 C12 108.9(4) . .
C14 C13 C12 120.2(4) . .
C15 C14 C13 116.5(5) . .
C14 C15 C16 122.6(5) . .
C17 C16 C15 121.7(5) . .
C16 C17 C12 116.3(5) . .
C23 C21 C22 118.1(5) . .
C23 C21 C24 121.1(5) . .
C22 C21 C24 120.8(5) . .
C21 C22 C23 120.9(5) . 3_666
C21 C23 C22 121.0(5) . 3_666
C11 C24 C21 113.4(4) . .

loop_
_geom_bond_atom_site_label_1
_geom_bond_atom_site_label_2
_geom_bond_distance
_geom_bond_site_symmetry_2
Cu1 N12 1.995(4) .
Cu1 N12 1.995(4) 3_565
Cu1 Cl1 2.2567(13) .
Cu1 Cl1 2.2567(13) 3_565
N11 C11 1.351(6) .
N11 C12 1.382(6) .
N11 C18 1.457(6) .
N12 C11 1.323(6) .
N12 C13 1.378(6) .
C11 C24 1.484(6) .
C12 C17 1.393(7) .
C12 C13 1.401(6) .
C13 C14 1.398(7) .
C14 C15 1.385(7) .
C15 C16 1.388(8) .
C16 C17 1.373(8) .
C21 C23 1.373(7) .
C21 C22 1.387(7) .
C21 C24 1.520(7) .
C22 C23 1.389(7) 3_666
C23 C22 1.389(7) 3_666
